data_4067872
loop_
_publ_author_name
'Fier, Patrick S.'
'Reinig, Regina R.'
'King, Janeth'
'Dickerson, Christopher'
'Chin, Robert M.'
'Doucour\'e, Mantia'
'Brennessel, William'

_publ_section_title
;
 Selective Dialkylation of a Doubly Linked Dicyclopentadiene Ligand and
 the Ensuing Ruthenium Complexes
;
_journal_issue 1
_journal_name_full Organometallics
_journal_page_first 261
_journal_paper_doi 10.1021/om200854n
_journal_volume 31
_journal_year 2012
_chemical_formula_moiety 'C24 H34 Cl4 Ru2'
_chemical_formula_sum 'C24 H34 Cl4 Ru2'
_chemical_formula_weight 666.45
_chemical_name_common unimc13
_chemical_name_systematic
; 
 ? 
;
_space_group_IT_number 14
_symmetry_cell_setting monoclinic
_symmetry_space_group_name_Hall '-P 2yn'
_symmetry_space_group_name_H-M 'P 1 21/n 1'
_atom_sites_solution_hydrogens geom
_atom_sites_solution_primary direct
_atom_sites_solution_secondary difmap
_audit_creation_method SHELXL-97
_cell_angle_alpha 90.00
_cell_angle_beta 90.566(1)
_cell_angle_gamma 90.00
_cell_formula_units_Z 4
_cell_length_a 12.1126(7)
_cell_length_b 14.4046(8)
_cell_length_c 14.4964(8)
_cell_measurement_reflns_used 3912
_cell_measurement_temperature 100.0(1)
_cell_measurement_theta_max 37.74
_cell_measurement_theta_min 2.20
_cell_volume 2529.2(2)
_computing_cell_refinement 'SAINT (Bruker, 2009)'
_computing_data_collection 'APEX2 (Bruker, 2010)'
_computing_data_reduction 'SAINT (Bruker, 2009)'
_computing_molecular_graphics 'SHELXTL (Sheldrick, 2008)'
_computing_publication_material 'SHELXTL (Sheldrick, 2008)'
_computing_structure_refinement 'SHELXL-97 (Sheldrick, 2008)'
_computing_structure_solution 'SIR97 (Altomare et al., 1999)'
_diffrn_ambient_temperature 100.0(1)
_diffrn_measured_fraction_theta_full 0.990
_diffrn_measured_fraction_theta_max 0.990
_diffrn_measurement_device_type 'Bruker SMART APEX II CCD Platform'
_diffrn_measurement_method 'area detector, \w scans per \f'
_diffrn_radiation_monochromator graphite
_diffrn_radiation_source 'fine-focus sealed tube'
_diffrn_radiation_type MoK\a
_diffrn_radiation_wavelength 0.71073
_diffrn_reflns_av_R_equivalents 0.0697
_diffrn_reflns_av_sigmaI/netI 0.0514
_diffrn_reflns_limit_h_max 20
_diffrn_reflns_limit_h_min -20
_diffrn_reflns_limit_k_max 24
_diffrn_reflns_limit_k_min -24
_diffrn_reflns_limit_l_max 24
_diffrn_reflns_limit_l_min -24
_diffrn_reflns_number 77112
_diffrn_reflns_theta_full 37.78
_diffrn_reflns_theta_max 37.78
_diffrn_reflns_theta_min 1.99
_diffrn_standards_number 0
_exptl_absorpt_coefficient_mu 1.627
_exptl_absorpt_correction_T_max 0.8808
_exptl_absorpt_correction_T_min 0.6770
_exptl_absorpt_correction_type multi-scan
_exptl_absorpt_process_details 'SADABS (Sheldrick, 2008)'
_exptl_crystal_colour yellow-orange
_exptl_crystal_density_diffrn 1.750
_exptl_crystal_density_method 'not measured'
_exptl_crystal_description plate
_exptl_crystal_F_000 1336
_exptl_crystal_size_max 0.26
_exptl_crystal_size_mid 0.20
_exptl_crystal_size_min 0.08
_refine_diff_density_max 1.611
_refine_diff_density_min -0.830
_refine_diff_density_rms 0.154
_refine_ls_extinction_method none
_refine_ls_goodness_of_fit_ref 1.031
_refine_ls_hydrogen_treatment constr
_refine_ls_matrix_type full
_refine_ls_number_parameters 281
_refine_ls_number_reflns 13437
_refine_ls_number_restraints 0
_refine_ls_restrained_S_all 1.031
_refine_ls_R_factor_all 0.0615
_refine_ls_R_factor_gt 0.0399
_refine_ls_shift/su_max 0.002
_refine_ls_shift/su_mean 0.000
_refine_ls_structure_factor_coef Fsqd
_refine_ls_weighting_details 'calc w=1/[\s^2^(Fo^2^)+(0.0340P)^2^+0.6843P] where P=(Fo^2^+2Fc^2^)/3'
_refine_ls_weighting_scheme calc
_refine_ls_wR_factor_gt 0.0775
_refine_ls_wR_factor_ref 0.0853
_reflns_number_gt 10122
_reflns_number_total 13437
_reflns_threshold_expression >2sigma(I)
_cod_data_source_file om200854n_si_001.cif
_cod_data_source_block 5
_cod_database_code 4067872

loop_
_symmetry_equiv_pos_as_xyz
'x, y, z'
'-x+1/2, y+1/2, -z+1/2'
'-x, -y, -z'
'x-1/2, -y-1/2, z-1/2'

loop_
_atom_site_label
_atom_site_type_symbol
_atom_site_fract_x
_atom_site_fract_y
_atom_site_fract_z
_atom_site_U_iso_or_equiv
_atom_site_adp_type
_atom_site_occupancy
_atom_site_symmetry_multiplicity
_atom_site_calc_flag
_atom_site_refinement_flags
Ru1 Ru 0.333757(12) 0.333586(11) 0.547982(11) 0.01324(3) Uani 1 1 d .
Ru2 Ru 0.335721(12) 0.361576(11) 0.732555(11) 0.01309(3) Uani 1 1 d .
Cl1 Cl 0.46340(4) 0.25335(4) 0.45550(4) 0.02144(10) Uani 1 1 d .
Cl2 Cl 0.47051(4) 0.32184(4) 0.84546(4) 0.02103(10) Uani 1 1 d .
Cl3 Cl 0.35911(4) 0.21317(3) 0.66062(3) 0.01835(9) Uani 1 1 d .
Cl4 Cl 0.48599(4) 0.39685(4) 0.63236(4) 0.01956(9) Uani 1 1 d .
C21 C 0.16073(16) 0.36266(14) 0.55438(13) 0.0143(3) Uani 1 1 d .
C22 C 0.22205(16) 0.44877(13) 0.54340(13) 0.0148(3) Uani 1 1 d .
C23 C 0.27338(17) 0.44525(14) 0.45513(13) 0.0159(3) Uani 1 1 d .
H23 H 0.3217 0.4909 0.4308 0.019 Uiso 1 1 calc R
C24 C 0.24031(16) 0.36238(14) 0.40993(14) 0.0160(3) Uani 1 1 d .
C25 C 0.17542(16) 0.30890(14) 0.47258(14) 0.0159(3) Uani 1 1 d .
H25 H 0.1471 0.2483 0.4617 0.019 Uiso 1 1 calc R
C26 C 0.16233(15) 0.38522(14) 0.71577(13) 0.0147(3) Uani 1 1 d .
C27 C 0.22275(16) 0.47152(14) 0.70446(14) 0.0157(3) Uani 1 1 d .
C28 C 0.27329(17) 0.49273(14) 0.79095(14) 0.0171(4) Uani 1 1 d .
H28 H 0.3213 0.5436 0.8029 0.021 Uiso 1 1 calc R
C29 C 0.23985(16) 0.42499(14) 0.85676(14) 0.0159(3) Uani 1 1 d .
C30 C 0.17671(16) 0.35658(14) 0.80916(14) 0.0155(3) Uani 1 1 d .
H30 H 0.1487 0.3010 0.8353 0.019 Uiso 1 1 calc R
C31 C 0.09546(16) 0.33919(14) 0.63964(13) 0.0150(3) Uani 1 1 d .
C32 C 0.08276(18) 0.23471(15) 0.65411(15) 0.0213(4) Uani 1 1 d .
H32A H 0.1559 0.2058 0.6578 0.032 Uiso 1 1 calc R
H32B H 0.0412 0.2080 0.6022 0.032 Uiso 1 1 calc R
H32C H 0.0430 0.2233 0.7116 0.032 Uiso 1 1 calc R
C33 C -0.02275(17) 0.37958(17) 0.63609(15) 0.0222(4) Uani 1 1 d .
H33A H -0.0200 0.4441 0.6147 0.033 Uiso 1 1 calc R
H33B H -0.0548 0.3775 0.6979 0.033 Uiso 1 1 calc R
H33C H -0.0683 0.3428 0.5935 0.033 Uiso 1 1 calc R
C34 C 0.22620(17) 0.52512(14) 0.61507(13) 0.0166(3) Uani 1 1 d .
C35 C 0.3285(2) 0.58672(15) 0.60686(16) 0.0226(4) Uani 1 1 d .
H35A H 0.3951 0.5485 0.6129 0.034 Uiso 1 1 calc R
H35B H 0.3281 0.6336 0.6558 0.034 Uiso 1 1 calc R
H35C H 0.3279 0.6175 0.5466 0.034 Uiso 1 1 calc R
C36 C 0.1250(2) 0.59009(16) 0.60675(15) 0.0237(4) Uani 1 1 d .
H36A H 0.0573 0.5529 0.6050 0.036 Uiso 1 1 calc R
H36B H 0.1303 0.6267 0.5500 0.036 Uiso 1 1 calc R
H36C H 0.1234 0.6319 0.6600 0.036 Uiso 1 1 calc R
C37 C 0.25739(17) 0.34156(16) 0.30875(14) 0.0191(4) Uani 1 1 d .
C38 C 0.26210(19) 0.23736(17) 0.28814(16) 0.0240(4) Uani 1 1 d .
H38A H 0.3256 0.2099 0.3205 0.036 Uiso 1 1 calc R
H38B H 0.2697 0.2278 0.2216 0.036 Uiso 1 1 calc R
H38C H 0.1940 0.2077 0.3092 0.036 Uiso 1 1 calc R
C39 C 0.35865(18) 0.39252(17) 0.27241(15) 0.0227(4) Uani 1 1 d .
H39A H 0.4241 0.3738 0.3081 0.034 Uiso 1 1 calc R
H39B H 0.3477 0.4596 0.2785 0.034 Uiso 1 1 calc R
H39C H 0.3691 0.3768 0.2073 0.034 Uiso 1 1 calc R
C40 C 0.15210(18) 0.38167(18) 0.26148(15) 0.0229(4) Uani 1 1 d .
H40A H 0.0867 0.3500 0.2854 0.034 Uiso 1 1 calc R
H40B H 0.1563 0.3721 0.1947 0.034 Uiso 1 1 calc R
H40C H 0.1469 0.4483 0.2745 0.034 Uiso 1 1 calc R
C41 C 0.25444(17) 0.43055(15) 0.96018(14) 0.0182(4) Uani 1 1 d .
C42 C 0.26234(19) 0.33437(15) 1.00445(15) 0.0205(4) Uani 1 1 d .
H42A H 0.3235 0.2999 0.9770 0.031 Uiso 1 1 calc R
H42B H 0.1931 0.3006 0.9938 0.031 Uiso 1 1 calc R
H42C H 0.2755 0.3410 1.0709 0.031 Uiso 1 1 calc R
C43 C 0.3535(2) 0.49080(18) 0.98756(16) 0.0266(5) Uani 1 1 d .
H43A H 0.4207 0.4652 0.9603 0.040 Uiso 1 1 calc R
H43B H 0.3614 0.4916 1.0549 0.040 Uiso 1 1 calc R
H43C H 0.3420 0.5542 0.9651 0.040 Uiso 1 1 calc R
C44 C 0.1474(2) 0.47820(16) 0.99294(15) 0.0237(4) Uani 1 1 d .
H44A H 0.0838 0.4389 0.9775 0.036 Uiso 1 1 calc R
H44B H 0.1393 0.5384 0.9622 0.036 Uiso 1 1 calc R
H44C H 0.1512 0.4875 1.0599 0.036 Uiso 1 1 calc R

loop_
_atom_site_aniso_label
_atom_site_aniso_U_11
_atom_site_aniso_U_22
_atom_site_aniso_U_33
_atom_site_aniso_U_23
_atom_site_aniso_U_13
_atom_site_aniso_U_12
Ru1 0.01195(6) 0.01495(7) 0.01283(7) -0.00136(5) 0.00063(5) -0.00010(5)
Ru2 0.01246(6) 0.01433(7) 0.01246(7) -0.00029(5) -0.00085(5) -0.00058(5)
Cl1 0.0164(2) 0.0266(2) 0.0214(2) -0.00388(19) 0.00285(17) 0.00492(18)
Cl2 0.0165(2) 0.0280(3) 0.0184(2) 0.00028(18) -0.00428(17) 0.00231(18)
Cl3 0.0200(2) 0.0167(2) 0.0183(2) -0.00034(16) -0.00170(17) 0.00176(16)
Cl4 0.0149(2) 0.0252(2) 0.0186(2) -0.00238(18) 0.00126(16) -0.00378(17)
C21 0.0139(8) 0.0172(8) 0.0118(8) -0.0004(6) -0.0005(6) 0.0005(6)
C22 0.0167(8) 0.0151(8) 0.0127(8) 0.0006(6) 0.0007(6) 0.0009(6)
C23 0.0182(8) 0.0177(8) 0.0120(8) -0.0009(6) 0.0003(6) -0.0002(7)
C24 0.0146(8) 0.0180(8) 0.0153(8) -0.0017(7) -0.0007(6) 0.0023(7)
C25 0.0148(8) 0.0169(8) 0.0159(9) -0.0023(7) -0.0005(6) -0.0005(6)
C26 0.0122(7) 0.0187(8) 0.0132(8) 0.0006(6) 0.0006(6) 0.0010(6)
C27 0.0179(8) 0.0157(8) 0.0135(8) -0.0010(6) 0.0004(6) 0.0026(7)
C28 0.0199(9) 0.0162(8) 0.0153(9) -0.0015(7) 0.0012(7) -0.0006(7)
C29 0.0158(8) 0.0166(8) 0.0153(8) -0.0007(6) 0.0006(6) 0.0003(6)
C30 0.0137(8) 0.0199(9) 0.0128(8) 0.0005(6) 0.0000(6) -0.0001(7)
C31 0.0142(8) 0.0192(8) 0.0118(8) 0.0001(6) 0.0000(6) -0.0015(6)
C32 0.0204(9) 0.0238(10) 0.0197(10) 0.0020(8) -0.0019(8) -0.0070(8)
C33 0.0136(8) 0.0341(12) 0.0189(10) 0.0005(8) 0.0004(7) 0.0012(8)
C34 0.0236(9) 0.0151(8) 0.0113(8) 0.0007(6) 0.0026(7) 0.0013(7)
C35 0.0328(12) 0.0150(9) 0.0200(10) 0.0017(7) 0.0014(8) -0.0052(8)
C36 0.0327(12) 0.0215(10) 0.0171(10) 0.0001(8) 0.0010(8) 0.0087(9)
C37 0.0159(8) 0.0280(10) 0.0133(9) -0.0044(7) 0.0023(7) 0.0019(7)
C38 0.0209(10) 0.0305(11) 0.0207(10) -0.0087(8) 0.0011(8) 0.0023(8)
C39 0.0217(10) 0.0315(11) 0.0151(9) -0.0024(8) 0.0048(7) -0.0016(8)
C40 0.0201(10) 0.0347(12) 0.0141(9) -0.0016(8) 0.0020(7) 0.0040(8)
C41 0.0208(9) 0.0218(9) 0.0119(8) -0.0014(7) -0.0019(7) -0.0015(7)
C42 0.0234(10) 0.0241(10) 0.0140(9) 0.0015(7) -0.0012(7) -0.0001(8)
C43 0.0318(12) 0.0308(12) 0.0170(10) -0.0048(8) -0.0037(9) -0.0090(9)
C44 0.0303(11) 0.0258(11) 0.0150(9) -0.0008(8) 0.0026(8) 0.0039(9)

loop_
_atom_type_symbol
_atom_type_description
_atom_type_scat_dispersion_real
_atom_type_scat_dispersion_imag
_atom_type_scat_source
C C 0.0033 0.0016 'International Tables Vol C Tables 4.2.6.8 and 6.1.1.4'
H H 0.0000 0.0000 'International Tables Vol C Tables 4.2.6.8 and 6.1.1.4'
Cl Cl 0.1484 0.1585 'International Tables Vol C Tables 4.2.6.8 and 6.1.1.4'
Ru Ru -1.2594 0.8363 'International Tables Vol C Tables 4.2.6.8 and 6.1.1.4'

loop_
_geom_angle_atom_site_label_1
_geom_angle_atom_site_label_2
_geom_angle_atom_site_label_3
_geom_angle
C21 Ru1 C22 39.74(7)
C21 Ru1 C23 64.34(7)
C22 Ru1 C23 38.23(7)
C21 Ru1 C25 38.13(7)
C22 Ru1 C25 64.38(7)
C23 Ru1 C25 62.64(7)
C21 Ru1 C24 62.23(7)
C22 Ru1 C24 62.18(7)
C23 Ru1 C24 36.26(7)
C25 Ru1 C24 36.57(7)
C21 Ru1 Cl1 140.62(5)
C22 Ru1 Cl1 141.31(5)
C23 Ru1 Cl1 103.08(5)
C25 Ru1 Cl1 102.49(5)
C24 Ru1 Cl1 85.41(5)
C21 Ru1 Cl4 130.98(5)
C22 Ru1 Cl4 101.83(6)
C23 Ru1 Cl4 106.44(5)
C25 Ru1 Cl4 166.19(5)
C24 Ru1 Cl4 137.77(5)
Cl1 Ru1 Cl4 87.895(19)
C21 Ru1 Cl3 103.34(5)
C22 Ru1 Cl3 131.12(5)
C23 Ru1 Cl3 167.63(5)
C25 Ru1 Cl3 108.81(6)
C24 Ru1 Cl3 140.53(5)
Cl1 Ru1 Cl3 87.220(19)
Cl4 Ru1 Cl3 80.448(19)
C21 Ru1 Ru2 85.81(5)
C22 Ru1 Ru2 85.10(5)
C23 Ru1 Ru2 119.47(5)
C25 Ru1 Ru2 120.55(5)
C24 Ru1 Ru2 145.43(5)
Cl1 Ru1 Ru2 129.148(15)
Cl4 Ru1 Ru2 55.696(13)
Cl3 Ru1 Ru2 55.601(13)
C27 Ru2 C26 39.79(8)
C27 Ru2 C28 38.26(7)
C26 Ru2 C28 64.38(8)
C27 Ru2 C30 64.12(7)
C26 Ru2 C30 37.94(7)
C28 Ru2 C30 62.39(7)
C27 Ru2 C29 62.20(7)
C26 Ru2 C29 62.02(7)
C28 Ru2 C29 36.43(7)
C30 Ru2 C29 36.15(7)
C27 Ru2 Cl2 138.46(6)
C26 Ru2 Cl2 141.79(5)
C28 Ru2 Cl2 100.26(6)
C30 Ru2 Cl2 103.91(5)
C29 Ru2 Cl2 84.64(5)
C27 Ru2 Cl4 102.54(6)
C26 Ru2 Cl4 130.44(5)
C28 Ru2 Cl4 108.45(6)
C30 Ru2 Cl4 166.58(5)
C29 Ru2 Cl4 140.41(5)
Cl2 Ru2 Cl4 86.996(19)
C27 Ru2 Cl3 131.20(6)
C26 Ru2 Cl3 102.28(6)
C28 Ru2 Cl3 166.64(6)
C30 Ru2 Cl3 107.08(5)
C29 Ru2 Cl3 138.19(5)
Cl2 Ru2 Cl3 90.084(19)
Cl4 Ru2 Cl3 80.300(18)
C27 Ru2 Ru1 85.55(5)
C26 Ru2 Ru1 84.97(5)
C28 Ru2 Ru1 120.48(5)
C30 Ru2 Ru1 119.18(5)
C29 Ru2 Ru1 145.10(5)
Cl2 Ru2 Ru1 130.245(15)
Cl4 Ru2 Ru1 55.322(13)
Cl3 Ru2 Ru1 55.718(13)
Ru2 Cl3 Ru1 68.681(15)
Ru1 Cl4 Ru2 68.983(15)
C25 C21 C22 107.66(16)
C25 C21 C31 128.87(18)
C22 C21 C31 123.47(17)
C25 C21 Ru1 74.21(11)
C22 C21 Ru1 70.18(11)
C31 C21 Ru1 120.79(13)
C23 C22 C21 107.14(17)
C23 C22 C34 128.95(18)
C21 C22 C34 123.90(17)
C23 C22 Ru1 73.74(11)
C21 C22 Ru1 70.08(11)
C34 C22 Ru1 121.67(14)
C24 C23 C22 108.68(17)
C24 C23 Ru1 76.09(12)
C22 C23 Ru1 68.03(11)
C24 C23 H23 125.7
C22 C23 H23 125.7
Ru1 C23 H23 121.8
C23 C24 C25 108.31(17)
C23 C24 C37 125.04(18)
C25 C24 C37 126.11(18)
C23 C24 Ru1 67.65(11)
C25 C24 Ru1 67.91(11)
C37 C24 Ru1 136.75(14)
C21 C25 C24 107.97(17)
C21 C25 Ru1 67.65(11)
C24 C25 Ru1 75.52(11)
C21 C25 H25 126.0
C24 C25 H25 126.0
Ru1 C25 H25 122.4
C30 C26 C27 107.35(17)
C30 C26 C31 128.68(18)
C27 C26 C31 123.95(17)
C30 C26 Ru2 74.64(11)
C27 C26 Ru2 69.75(11)
C31 C26 Ru2 122.03(13)
C28 C27 C26 107.29(17)
C28 C27 C34 129.15(18)
C26 C27 C34 123.56(17)
C28 C27 Ru2 73.81(12)
C26 C27 Ru2 70.46(11)
C34 C27 Ru2 121.43(13)
C27 C28 C29 108.66(18)
C27 C28 Ru2 67.93(11)
C29 C28 Ru2 76.79(12)
C27 C28 H28 125.7
C29 C28 H28 125.7
Ru2 C28 H28 121.2
C30 C29 C28 107.73(17)
C30 C29 C41 125.15(18)
C28 C29 C41 126.63(18)
C30 C29 Ru2 67.93(11)
C28 C29 Ru2 66.77(11)
C41 C29 Ru2 136.99(14)
C29 C30 C26 108.70(18)
C29 C30 Ru2 75.92(11)
C26 C30 Ru2 67.42(11)
C29 C30 H30 125.6
C26 C30 H30 125.6
Ru2 C30 H30 122.6
C21 C31 C26 102.56(15)
C21 C31 C32 112.75(17)
C26 C31 C32 112.64(17)
C21 C31 C33 112.35(17)
C26 C31 C33 110.35(17)
C32 C31 C33 106.32(17)
C31 C32 H32A 109.5
C31 C32 H32B 109.5
H32A C32 H32B 109.5
C31 C32 H32C 109.5
H32A C32 H32C 109.5
H32B C32 H32C 109.5
C31 C33 H33A 109.5
C31 C33 H33B 109.5
H33A C33 H33B 109.5
C31 C33 H33C 109.5
H33A C33 H33C 109.5
H33B C33 H33C 109.5
C27 C34 C22 102.51(16)
C27 C34 C35 113.12(18)
C22 C34 C35 112.93(17)
C27 C34 C36 110.37(17)
C22 C34 C36 111.44(18)
C35 C34 C36 106.55(18)
C34 C35 H35A 109.5
C34 C35 H35B 109.5
H35A C35 H35B 109.5
C34 C35 H35C 109.5
H35A C35 H35C 109.5
H35B C35 H35C 109.5
C34 C36 H36A 109.5
C34 C36 H36B 109.5
H36A C36 H36B 109.5
C34 C36 H36C 109.5
H36A C36 H36C 109.5
H36B C36 H36C 109.5
C24 C37 C39 110.91(17)
C24 C37 C38 112.89(18)
C39 C37 C38 111.84(18)
C24 C37 C40 103.56(16)
C39 C37 C40 109.13(19)
C38 C37 C40 108.08(18)
C37 C38 H38A 109.5
C37 C38 H38B 109.5
H38A C38 H38B 109.5
C37 C38 H38C 109.5
H38A C38 H38C 109.5
H38B C38 H38C 109.5
C37 C39 H39A 109.5
C37 C39 H39B 109.5
H39A C39 H39B 109.5
C37 C39 H39C 109.5
H39A C39 H39C 109.5
H39B C39 H39C 109.5
C37 C40 H40A 109.5
C37 C40 H40B 109.5
H40A C40 H40B 109.5
C37 C40 H40C 109.5
H40A C40 H40C 109.5
H40B C40 H40C 109.5
C29 C41 C42 112.01(17)
C29 C41 C43 111.80(18)
C42 C41 C43 111.05(18)
C29 C41 C44 103.78(17)
C42 C41 C44 108.81(18)
C43 C41 C44 109.06(19)
C41 C42 H42A 109.5
C41 C42 H42B 109.5
H42A C42 H42B 109.5
C41 C42 H42C 109.5
H42A C42 H42C 109.5
H42B C42 H42C 109.5
C41 C43 H43A 109.5
C41 C43 H43B 109.5
H43A C43 H43B 109.5
C41 C43 H43C 109.5
H43A C43 H43C 109.5
H43B C43 H43C 109.5
C41 C44 H44A 109.5
C41 C44 H44B 109.5
H44A C44 H44B 109.5
C41 C44 H44C 109.5
H44A C44 H44C 109.5
H44B C44 H44C 109.5

loop_
_geom_bond_atom_site_label_1
_geom_bond_atom_site_label_2
_geom_bond_distance
Ru1 C21 2.1401(19)
Ru1 C22 2.1416(19)
Ru1 C23 2.217(2)
Ru1 C25 2.227(2)
Ru1 C24 2.327(2)
Ru1 Cl1 2.3750(5)
Ru1 Cl4 2.3837(5)
Ru1 Cl3 2.3999(5)
Ru1 Ru2 2.7057(3)
Ru2 C27 2.1296(19)
Ru2 C26 2.1391(19)
Ru2 C28 2.207(2)
Ru2 C30 2.2339(19)
Ru2 C29 2.338(2)
Ru2 Cl2 2.3704(5)
Ru2 Cl4 2.3944(5)
Ru2 Cl3 2.3966(5)
C21 C25 1.429(3)
C21 C22 1.455(3)
C21 C31 1.512(3)
C22 C23 1.429(3)
C22 C34 1.513(3)
C23 C24 1.418(3)
C23 H23 0.9500
C24 C25 1.432(3)
C24 C37 1.513(3)
C25 H25 0.9500
C26 C30 1.424(3)
C26 C27 1.453(3)
C26 C31 1.515(3)
C27 C28 1.423(3)
C27 C34 1.509(3)
C28 C29 1.426(3)
C28 H28 0.9500
C29 C30 1.422(3)
C29 C41 1.510(3)
C30 H30 0.9500
C31 C32 1.528(3)
C31 C33 1.546(3)
C32 H32A 0.9800
C32 H32B 0.9800
C32 H32C 0.9800
C33 H33A 0.9800
C33 H33B 0.9800
C33 H33C 0.9800
C34 C35 1.530(3)
C34 C36 1.546(3)
C35 H35A 0.9800
C35 H35B 0.9800
C35 H35C 0.9800
C36 H36A 0.9800
C36 H36B 0.9800
C36 H36C 0.9800
C37 C39 1.528(3)
C37 C38 1.532(3)
C37 C40 1.553(3)
C38 H38A 0.9800
C38 H38B 0.9800
C38 H38C 0.9800
C39 H39A 0.9800
C39 H39B 0.9800
C39 H39C 0.9800
C40 H40A 0.9800
C40 H40B 0.9800
C40 H40C 0.9800
C41 C42 1.529(3)
C41 C43 1.530(3)
C41 C44 1.546(3)
C42 H42A 0.9800
C42 H42B 0.9800
C42 H42C 0.9800
C43 H43A 0.9800
C43 H43B 0.9800
C43 H43C 0.9800
C44 H44A 0.9800
C44 H44B 0.9800
C44 H44C 0.9800

loop_
_geom_torsion_atom_site_label_1
_geom_torsion_atom_site_label_2
_geom_torsion_atom_site_label_3
_geom_torsion_atom_site_label_4
_geom_torsion
C21 Ru1 Ru2 C27 -39.20(8)
C22 Ru1 Ru2 C27 0.66(7)
C23 Ru1 Ru2 C27 18.12(8)
C25 Ru1 Ru2 C27 -55.66(8)
C24 Ru1 Ru2 C27 -17.56(11)
Cl1 Ru1 Ru2 C27 160.79(6)
Cl4 Ru1 Ru2 C27 108.58(6)
Cl3 Ru1 Ru2 C27 -148.50(6)
C21 Ru1 Ru2 C26 0.73(7)
C22 Ru1 Ru2 C26 40.59(8)
C23 Ru1 Ru2 C26 58.04(8)
C25 Ru1 Ru2 C26 -15.73(8)
C24 Ru1 Ru2 C26 22.37(10)
Cl1 Ru1 Ru2 C26 -159.28(6)
Cl4 Ru1 Ru2 C26 148.51(6)
Cl3 Ru1 Ru2 C26 -108.57(6)
C21 Ru1 Ru2 C28 -55.52(8)
C22 Ru1 Ru2 C28 -15.66(8)
C23 Ru1 Ru2 C28 1.79(9)
C25 Ru1 Ru2 C28 -71.98(9)
C24 Ru1 Ru2 C28 -33.89(11)
Cl1 Ru1 Ru2 C28 144.46(7)
Cl4 Ru1 Ru2 C28 92.25(6)
Cl3 Ru1 Ru2 C28 -164.82(7)
C21 Ru1 Ru2 C30 17.78(8)
C22 Ru1 Ru2 C30 57.64(8)
C23 Ru1 Ru2 C30 75.09(9)
C25 Ru1 Ru2 C30 1.32(9)
C24 Ru1 Ru2 C30 39.42(11)
Cl1 Ru1 Ru2 C30 -142.23(6)
Cl4 Ru1 Ru2 C30 165.56(6)
Cl3 Ru1 Ru2 C30 -91.52(6)
C21 Ru1 Ru2 C29 -17.53(10)
C22 Ru1 Ru2 C29 22.33(10)
C23 Ru1 Ru2 C29 39.78(11)
C25 Ru1 Ru2 C29 -33.99(11)
C24 Ru1 Ru2 C29 4.11(13)
Cl1 Ru1 Ru2 C29 -177.54(9)
Cl4 Ru1 Ru2 C29 130.25(9)
Cl3 Ru1 Ru2 C29 -126.83(9)
C21 Ru1 Ru2 Cl2 164.22(6)
C22 Ru1 Ru2 Cl2 -155.92(6)
C23 Ru1 Ru2 Cl2 -138.47(6)
C25 Ru1 Ru2 Cl2 147.76(6)
C24 Ru1 Ru2 Cl2 -174.14(9)
Cl1 Ru1 Ru2 Cl2 4.21(3)
Cl4 Ru1 Ru2 Cl2 -48.00(3)
Cl3 Ru1 Ru2 Cl2 54.92(2)
C21 Ru1 Ru2 Cl4 -147.78(6)
C22 Ru1 Ru2 Cl4 -107.92(5)
C23 Ru1 Ru2 Cl4 -90.46(6)
C25 Ru1 Ru2 Cl4 -164.24(6)
C24 Ru1 Ru2 Cl4 -126.14(9)
Cl1 Ru1 Ru2 Cl4 52.21(2)
Cl3 Ru1 Ru2 Cl4 102.93(2)
C21 Ru1 Ru2 Cl3 109.30(5)
C22 Ru1 Ru2 Cl3 149.16(5)
C23 Ru1 Ru2 Cl3 166.61(6)
C25 Ru1 Ru2 Cl3 92.84(6)
C24 Ru1 Ru2 Cl3 130.94(9)
Cl1 Ru1 Ru2 Cl3 -50.71(2)
Cl4 Ru1 Ru2 Cl3 -102.93(2)
C27 Ru2 Cl3 Ru1 43.82(7)
C26 Ru2 Cl3 Ru1 75.10(5)
C28 Ru2 Cl3 Ru1 77.7(2)
C30 Ru2 Cl3 Ru1 114.07(5)
C29 Ru2 Cl3 Ru1 136.62(7)
Cl2 Ru2 Cl3 Ru1 -141.343(17)
Cl4 Ru2 Cl3 Ru1 -54.405(16)
C21 Ru1 Cl3 Ru2 -75.33(5)
C22 Ru1 Cl3 Ru2 -42.69(7)
C23 Ru1 Cl3 Ru2 -70.2(2)
C25 Ru1 Cl3 Ru2 -114.69(5)
C24 Ru1 Cl3 Ru2 -137.60(8)
Cl1 Ru1 Cl3 Ru2 143.062(17)
Cl4 Ru1 Cl3 Ru2 54.731(15)
C21 Ru1 Cl4 Ru2 44.78(7)
C22 Ru1 Cl4 Ru2 75.61(5)
C23 Ru1 Cl4 Ru2 114.81(5)
C25 Ru1 Cl4 Ru2 78.6(2)
C24 Ru1 Cl4 Ru2 137.02(7)
Cl1 Ru1 Cl4 Ru2 -142.173(18)
Cl3 Ru1 Cl4 Ru2 -54.639(15)
C27 Ru2 Cl4 Ru1 -75.49(6)
C26 Ru2 Cl4 Ru1 -43.13(7)
C28 Ru2 Cl4 Ru1 -114.79(6)
C30 Ru2 Cl4 Ru1 -69.8(2)
C29 Ru2 Cl4 Ru1 -136.75(8)
Cl2 Ru2 Cl4 Ru1 145.387(18)
Cl3 Ru2 Cl4 Ru1 54.788(15)
C22 Ru1 C21 C25 115.91(16)
C23 Ru1 C21 C25 77.66(12)
C24 Ru1 C21 C25 36.95(11)
Cl1 Ru1 C21 C25 -1.42(16)
Cl4 Ru1 C21 C25 167.58(9)
Cl3 Ru1 C21 C25 -103.56(11)
Ru2 Ru1 C21 C25 -156.73(11)
C23 Ru1 C21 C22 -38.25(11)
C25 Ru1 C21 C22 -115.91(16)
C24 Ru1 C21 C22 -78.95(12)
Cl1 Ru1 C21 C22 -117.33(11)
Cl4 Ru1 C21 C22 51.68(13)
Cl3 Ru1 C21 C22 140.53(10)
Ru2 Ru1 C21 C22 87.37(10)
C22 Ru1 C21 C31 -117.9(2)
C23 Ru1 C21 C31 -156.14(17)
C25 Ru1 C21 C31 126.2(2)
C24 Ru1 C21 C31 163.16(18)
Cl1 Ru1 C21 C31 124.78(13)
Cl4 Ru1 C21 C31 -66.21(17)
Cl3 Ru1 C21 C31 22.64(16)
Ru2 Ru1 C21 C31 -30.52(14)
C25 C21 C22 C23 -0.3(2)
C31 C21 C22 C23 179.40(18)
Ru1 C21 C22 C23 64.94(14)
C25 C21 C22 C34 179.30(18)
C31 C21 C22 C34 -1.0(3)
Ru1 C21 C22 C34 -115.42(19)
C25 C21 C22 Ru1 -65.28(14)
C31 C21 C22 Ru1 114.46(18)
C21 Ru1 C22 C23 -115.61(16)
C25 Ru1 C22 C23 -77.59(12)
C24 Ru1 C22 C23 -36.53(11)
Cl1 Ru1 C22 C23 -0.01(16)
Cl4 Ru1 C22 C23 101.62(11)
Cl3 Ru1 C22 C23 -170.80(9)
Ru2 Ru1 C22 C23 155.04(11)
C23 Ru1 C22 C21 115.61(16)
C25 Ru1 C22 C21 38.03(11)
C24 Ru1 C22 C21 79.09(12)
Cl1 Ru1 C22 C21 115.61(11)
Cl4 Ru1 C22 C21 -142.77(10)
Cl3 Ru1 C22 C21 -55.18(13)
Ru2 Ru1 C22 C21 -89.34(10)
C21 Ru1 C22 C34 118.26(19)
C23 Ru1 C22 C34 -126.1(2)
C25 Ru1 C22 C34 156.29(17)
C24 Ru1 C22 C34 -162.65(18)
Cl1 Ru1 C22 C34 -126.13(13)
Cl4 Ru1 C22 C34 -24.50(15)
Cl3 Ru1 C22 C34 63.08(17)
Ru2 Ru1 C22 C34 28.92(14)
C21 C22 C23 C24 3.3(2)
C34 C22 C23 C24 -176.34(19)
Ru1 C22 C23 C24 65.80(14)
C21 C22 C23 Ru1 -62.52(13)
C34 C22 C23 Ru1 117.9(2)
C21 Ru1 C23 C24 -77.35(12)
C22 Ru1 C23 C24 -117.11(17)
C25 Ru1 C23 C24 -34.57(11)
Cl1 Ru1 C23 C24 62.88(11)
Cl4 Ru1 C23 C24 154.56(10)
Cl3 Ru1 C23 C24 -82.9(3)
Ru2 Ru1 C23 C24 -145.98(10)
C21 Ru1 C23 C22 39.76(11)
C25 Ru1 C23 C22 82.54(12)
C24 Ru1 C23 C22 117.11(17)
Cl1 Ru1 C23 C22 179.99(10)
Cl4 Ru1 C23 C22 -88.33(11)
Cl3 Ru1 C23 C22 34.2(3)
Ru2 Ru1 C23 C22 -28.87(13)
C22 C23 C24 C25 -5.0(2)
Ru1 C23 C24 C25 55.64(14)
C22 C23 C24 C37 167.04(18)
Ru1 C23 C24 C37 -132.34(19)
C22 C23 C24 Ru1 -60.62(14)
C21 Ru1 C24 C23 83.71(12)
C22 Ru1 C24 C23 38.52(11)
C25 Ru1 C24 C23 122.24(17)
Cl1 Ru1 C24 C23 -119.57(11)
Cl4 Ru1 C24 C23 -37.81(14)
Cl3 Ru1 C24 C23 160.46(9)
Ru2 Ru1 C24 C23 59.15(15)
C21 Ru1 C24 C25 -38.53(11)
C22 Ru1 C24 C25 -83.72(12)
C23 Ru1 C24 C25 -122.24(17)
Cl1 Ru1 C24 C25 118.19(11)
Cl4 Ru1 C24 C25 -160.05(9)
Cl3 Ru1 C24 C25 38.21(15)
Ru2 Ru1 C24 C25 -63.09(15)
C21 Ru1 C24 C37 -158.3(2)
C22 Ru1 C24 C37 156.5(2)
C23 Ru1 C24 C37 118.0(3)
C25 Ru1 C24 C37 -119.8(3)
Cl1 Ru1 C24 C37 -1.6(2)
Cl4 Ru1 C24 C37 80.2(2)
Cl3 Ru1 C24 C37 -81.6(2)
Ru2 Ru1 C24 C37 177.11(16)
C22 C21 C25 C24 -2.7(2)
C31 C21 C25 C24 177.59(19)
Ru1 C21 C25 C24 -65.32(14)
C22 C21 C25 Ru1 62.63(13)
C31 C21 C25 Ru1 -117.1(2)
C23 C24 C25 C21 4.7(2)
C37 C24 C25 C21 -167.17(19)
Ru1 C24 C25 C21 60.23(13)
C23 C24 C25 Ru1 -55.49(14)
C37 C24 C25 Ru1 132.6(2)
C22 Ru1 C25 C21 -39.62(11)
C23 Ru1 C25 C21 -82.51(12)
C24 Ru1 C25 C21 -116.79(17)
Cl1 Ru1 C25 C21 179.07(10)
Cl4 Ru1 C25 C21 -42.9(3)
Cl3 Ru1 C25 C21 87.76(11)
Ru2 Ru1 C25 C21 27.23(13)
C21 Ru1 C25 C24 116.79(17)
C22 Ru1 C25 C24 77.16(12)
C23 Ru1 C25 C24 34.28(11)
Cl1 Ru1 C25 C24 -64.14(11)
Cl4 Ru1 C25 C24 73.9(3)
Cl3 Ru1 C25 C24 -155.45(10)
Ru2 Ru1 C25 C24 144.02(9)
C27 Ru2 C26 C30 -115.52(16)
C28 Ru2 C26 C30 -77.24(12)
C29 Ru2 C26 C30 -36.32(11)
Cl2 Ru2 C26 C30 -4.08(16)
Cl4 Ru2 C26 C30 -170.24(9)
Cl3 Ru2 C26 C30 102.11(11)
Ru1 Ru2 C26 C30 155.39(11)
C28 Ru2 C26 C27 38.29(11)
C30 Ru2 C26 C27 115.52(16)
C29 Ru2 C26 C27 79.21(12)
Cl2 Ru2 C26 C27 111.44(11)
Cl4 Ru2 C26 C27 -54.72(13)
Cl3 Ru2 C26 C27 -142.37(10)
Ru1 Ru2 C26 C27 -89.08(10)
C27 Ru2 C26 C31 118.1(2)
C28 Ru2 C26 C31 156.41(18)
C30 Ru2 C26 C31 -126.3(2)
C29 Ru2 C26 C31 -162.67(18)
Cl2 Ru2 C26 C31 -130.43(13)
Cl4 Ru2 C26 C31 63.41(17)
Cl3 Ru2 C26 C31 -24.24(16)
Ru1 Ru2 C26 C31 29.04(15)
C30 C26 C27 C28 0.6(2)
C31 C26 C27 C28 179.19(18)
Ru2 C26 C27 C28 -65.15(14)
C30 C26 C27 C34 -178.90(18)
C31 C26 C27 C34 -0.3(3)
Ru2 C26 C27 C34 115.37(18)
C30 C26 C27 Ru2 65.73(13)
C31 C26 C27 Ru2 -115.66(18)
C26 Ru2 C27 C28 115.55(16)
C30 Ru2 C27 C28 77.48(12)
C29 Ru2 C27 C28 36.84(11)
Cl2 Ru2 C27 C28 -4.19(16)
Cl4 Ru2 C27 C28 -103.98(11)
Cl3 Ru2 C27 C28 168.01(9)
Ru1 Ru2 C27 C28 -156.97(11)
C28 Ru2 C27 C26 -115.55(16)
C30 Ru2 C27 C26 -38.07(11)
C29 Ru2 C27 C26 -78.71(12)
Cl2 Ru2 C27 C26 -119.75(11)
Cl4 Ru2 C27 C26 140.47(10)
Cl3 Ru2 C27 C26 52.46(13)
Ru1 Ru2 C27 C26 87.48(10)
C26 Ru2 C27 C34 -118.1(2)
C28 Ru2 C27 C34 126.4(2)
C30 Ru2 C27 C34 -156.15(18)
C29 Ru2 C27 C34 163.21(19)
Cl2 Ru2 C27 C34 122.18(14)
Cl4 Ru2 C27 C34 22.39(16)
Cl3 Ru2 C27 C34 -65.62(18)
Ru1 Ru2 C27 C34 -30.60(15)
C26 C27 C28 C29 -3.7(2)
C34 C27 C28 C29 175.77(19)
Ru2 C27 C28 C29 -66.60(14)
C26 C27 C28 Ru2 62.93(13)
C34 C27 C28 Ru2 -117.6(2)
C26 Ru2 C28 C27 -39.82(12)
C30 Ru2 C28 C27 -82.40(13)
C29 Ru2 C28 C27 -116.72(17)
Cl2 Ru2 C28 C27 177.17(11)
Cl4 Ru2 C28 C27 86.93(11)
Cl3 Ru2 C28 C27 -42.6(3)
Ru1 Ru2 C28 C27 26.91(13)
C27 Ru2 C28 C29 116.72(17)
C26 Ru2 C28 C29 76.91(12)
C30 Ru2 C28 C29 34.32(11)
Cl2 Ru2 C28 C29 -66.10(11)
Cl4 Ru2 C28 C29 -156.34(10)
Cl3 Ru2 C28 C29 74.1(3)
Ru1 Ru2 C28 C29 143.63(10)
C27 C28 C29 C30 5.4(2)
Ru2 C28 C29 C30 -55.50(14)
C27 C28 C29 C41 -166.86(19)
Ru2 C28 C29 C41 132.3(2)
C27 C28 C29 Ru2 60.88(14)
C27 Ru2 C29 C30 83.41(13)
C26 Ru2 C29 C30 38.12(12)
C28 Ru2 C29 C30 122.11(17)
Cl2 Ru2 C29 C30 -122.53(11)
Cl4 Ru2 C29 C30 158.78(9)
Cl3 Ru2 C29 C30 -38.42(15)
Ru1 Ru2 C29 C30 58.82(15)
C27 Ru2 C29 C28 -38.70(12)
C26 Ru2 C29 C28 -83.99(13)
C30 Ru2 C29 C28 -122.11(17)
Cl2 Ru2 C29 C28 115.37(12)
Cl4 Ru2 C29 C28 36.67(15)
Cl3 Ru2 C29 C28 -160.53(10)
Ru1 Ru2 C29 C28 -63.29(15)
C27 Ru2 C29 C41 -158.2(2)
C26 Ru2 C29 C41 156.6(2)
C28 Ru2 C29 C41 -119.5(3)
C30 Ru2 C29 C41 118.4(3)
Cl2 Ru2 C29 C41 -4.1(2)
Cl4 Ru2 C29 C41 -82.8(2)
Cl3 Ru2 C29 C41 80.0(2)
Ru1 Ru2 C29 C41 177.26(15)
C28 C29 C30 C26 -5.0(2)
C41 C29 C30 C26 167.38(19)
Ru2 C29 C30 C26 -59.82(13)
C28 C29 C30 Ru2 54.81(14)
C41 C29 C30 Ru2 -132.81(19)
C27 C26 C30 C29 2.7(2)
C31 C26 C30 C29 -175.79(19)
Ru2 C26 C30 C29 65.23(14)
C27 C26 C30 Ru2 -62.50(13)
C31 C26 C30 Ru2 119.0(2)
C27 Ru2 C30 C29 -77.61(13)
C26 Ru2 C30 C29 -117.54(17)
C28 Ru2 C30 C29 -34.59(12)
Cl2 Ru2 C30 C29 59.86(12)
Cl4 Ru2 C30 C29 -83.8(3)
Cl3 Ru2 C30 C29 154.31(10)
Ru1 Ru2 C30 C29 -145.90(10)
C27 Ru2 C30 C26 39.93(12)
C28 Ru2 C30 C26 82.95(13)
C29 Ru2 C30 C26 117.54(17)
Cl2 Ru2 C30 C26 177.40(11)
Cl4 Ru2 C30 C26 33.8(3)
Cl3 Ru2 C30 C26 -88.15(11)
Ru1 Ru2 C30 C26 -28.36(13)
C25 C21 C31 C26 146.7(2)
C22 C21 C31 C26 -33.0(2)
Ru1 C21 C31 C26 52.48(19)
C25 C21 C31 C32 25.3(3)
C22 C21 C31 C32 -154.39(18)
Ru1 C21 C31 C32 -68.9(2)
C25 C21 C31 C33 -94.8(2)
C22 C21 C31 C33 85.5(2)
Ru1 C21 C31 C33 170.95(14)
C30 C26 C31 C21 -147.9(2)
C27 C26 C31 C21 33.8(2)
Ru2 C26 C31 C21 -52.18(19)
C30 C26 C31 C32 -26.5(3)
C27 C26 C31 C32 155.23(18)
Ru2 C26 C31 C32 69.3(2)
C30 C26 C31 C33 92.2(2)
C27 C26 C31 C33 -86.1(2)
Ru2 C26 C31 C33 -172.05(14)
C28 C27 C34 C22 147.0(2)
C26 C27 C34 C22 -33.6(2)
Ru2 C27 C34 C22 52.7(2)
C28 C27 C34 C35 25.1(3)
C26 C27 C34 C35 -155.52(19)
Ru2 C27 C34 C35 -69.2(2)
C28 C27 C34 C36 -94.2(3)
C26 C27 C34 C36 85.2(2)
Ru2 C27 C34 C36 171.47(14)
C23 C22 C34 C27 -146.1(2)
C21 C22 C34 C27 34.3(2)
Ru1 C22 C34 C27 -51.80(19)
C23 C22 C34 C35 -24.1(3)
C21 C22 C34 C35 156.37(19)
Ru1 C22 C34 C35 70.3(2)
C23 C22 C34 C36 95.8(2)
C21 C22 C34 C36 -83.7(2)
Ru1 C22 C34 C36 -169.84(14)
C23 C24 C37 C39 28.2(3)
C25 C24 C37 C39 -161.2(2)
Ru1 C24 C37 C39 -65.7(3)
C23 C24 C37 C38 154.6(2)
C25 C24 C37 C38 -34.8(3)
Ru1 C24 C37 C38 60.7(3)
C23 C24 C37 C40 -88.8(2)
C25 C24 C37 C40 81.8(2)
Ru1 C24 C37 C40 177.34(17)
C30 C29 C41 C42 36.6(3)
C28 C29 C41 C42 -152.5(2)
Ru2 C29 C41 C42 -58.1(3)
C30 C29 C41 C43 161.9(2)
C28 C29 C41 C43 -27.1(3)
Ru2 C29 C41 C43 67.3(3)
C30 C29 C41 C44 -80.6(2)
C28 C29 C41 C44 90.3(2)
Ru2 C29 C41 C44 -175.30(16)
